data_4133712
loop_
_publ_author_name
'Reiter, Dominik'
'Frisch, Philipp'
'Szilv\'asi, Tibor'
'Inoue, Shigeyoshi'

_publ_section_title
;
 Heavier Carbonyl Olefination: The Sila-Wittig Reaction.
;
_journal_issue 42
_journal_name_full 'Journal of the American Chemical Society'
_journal_page_first 16991
_journal_page_last 16996
_journal_paper_doi 10.1021/jacs.9b09379
_journal_volume 141
_journal_year 2019
_chemical_compound_source 'see text'
_chemical_formula_moiety 'C21 H21 P'
_chemical_formula_sum 'C21 H21 P'
_chemical_formula_weight 304.35
_space_group_IT_number 2
_space_group_name_Hall '-P 1'
_space_group_name_H-M_alt 'P -1'
_symmetry_cell_setting triclinic
_symmetry_Int_Tables_number 2
_symmetry_space_group_name_Hall '-P 1'
_symmetry_space_group_name_H-M 'P -1'
_atom_sites_solution_hydrogens geom
_cell_angle_alpha 66.036(5)
_cell_angle_beta 84.097(5)
_cell_angle_gamma 80.862(5)
_cell_formula_units_Z 2
_cell_length_a 8.7733(9)
_cell_length_b 9.6719(11)
_cell_length_c 10.8271(12)
_cell_measurement_reflns_used 9080
_cell_measurement_temperature 100
_cell_measurement_theta_max 25.3343
_cell_measurement_theta_min 2.3537
_cell_volume 828.13(16)
_computing_cell_refinement 'SAINT (Bruker, 2017)'
_computing_data_collection 'APEX III Control Software (Bruker, 2016)'
_computing_data_reduction 'SAINT (Bruker, 2017)'
_computing_molecular_graphics 'PLATON (Spek, 2011)'
_computing_publication_material 'PLATON (Spek, 2011), enCIFer (Allen, 2014)'
_computing_structure_refinement 'SHELXL2014 (Sheldrick, 2014), SHELXLE (Huebschle, 2011)'
_computing_structure_solution 'SHELXT (Sheldrick, 2015)'
_diffrn_ambient_temperature 100
_diffrn_detector ' CCD '
_diffrn_detector_area_resol_mean 16
_diffrn_measured_fraction_theta_full 1.000
_diffrn_measured_fraction_theta_max 0.889
_diffrn_measurement_device ' \k-geometry diffractometer '
_diffrn_measurement_device_type ' Apex II CCD '
_diffrn_measurement_method ' phi- and omega-rotation '
_diffrn_radiation_monochromator 'Triumph monochromator'
_diffrn_radiation_probe x-ray
_diffrn_radiation_source 'fine-focus sealed tube'
_diffrn_radiation_type MoK\a
_diffrn_radiation_wavelength 0.71073
_diffrn_reflns_av_R_equivalents 0.0222
_diffrn_reflns_av_unetI/netI 0.0222
_diffrn_reflns_limit_h_max 12
_diffrn_reflns_limit_h_min -12
_diffrn_reflns_limit_k_max 13
_diffrn_reflns_limit_k_min -14
_diffrn_reflns_limit_l_max 15
_diffrn_reflns_limit_l_min -16
_diffrn_reflns_number 38158
_diffrn_reflns_reduction_process
;
;
_diffrn_reflns_theta_full 25.24
_diffrn_reflns_theta_max 32.60
_diffrn_reflns_theta_min 2.32
_exptl_absorpt_coefficient_mu 0.161
_exptl_absorpt_correction_T_max 0.7452
_exptl_absorpt_correction_T_min 0.7079
_exptl_absorpt_correction_type multi-scan
_exptl_absorpt_process_details 'SADABS 2016/2, Bruker, 2016'
_exptl_crystal_colour 'clear orange'
_exptl_crystal_density_diffrn 1.221
_exptl_crystal_density_method 'Not Measured'
_exptl_crystal_description fragment
_exptl_crystal_F_000 324
_exptl_crystal_size_max 0.482
_exptl_crystal_size_mid 0.379
_exptl_crystal_size_min 0.283
_refine_diff_density_max 0.585
_refine_diff_density_min -0.478
_refine_diff_density_rms 0.057
_refine_ls_extinction_method none
_refine_ls_goodness_of_fit_ref 1.023
_refine_ls_hydrogen_treatment constr
_refine_ls_matrix_type full
_refine_ls_number_parameters 200
_refine_ls_number_reflns 5362
_refine_ls_number_restraints 0
_refine_ls_restrained_S_all 1.023
_refine_ls_R_factor_all 0.0477
_refine_ls_R_factor_gt 0.0395
_refine_ls_shift/su_max 0.001
_refine_ls_shift/su_mean 0.000
_refine_ls_structure_factor_coef Fsqd
_refine_ls_weighting_details 'W=1/[\S^2^(FO^2^)+(0.0505P)^2^+0.4239P] WHERE P=(FO^2^+2FC^2^)/3'
_refine_ls_weighting_scheme calc
_refine_ls_wR_factor_gt 0.1007
_refine_ls_wR_factor_ref 0.1058
_reflns_number_gt 4633
_reflns_number_total 5362
_reflns_threshold_expression I>2\s(I)
_cod_data_source_file ja9b09379_si_002.cif
_cod_data_source_block compound_2h
_cod_database_code 4133712

loop_
_space_group_symop_id
_space_group_symop_operation_xyz
1 x,y,z
2 -x,-y,-z

loop_
_atom_site_aniso_label
_atom_site_aniso_U_11
_atom_site_aniso_U_22
_atom_site_aniso_U_33
_atom_site_aniso_U_23
_atom_site_aniso_U_13
_atom_site_aniso_U_12
P1 0.0110(1) 0.0135(1) 0.0127(1) -0.0048(1) -0.0006(1) -0.0019(1)
C1 0.0132(5) 0.0152(4) 0.0127(4) -0.0048(4) -0.0012(3) -0.0012(4)
C2 0.0147(5) 0.0210(5) 0.0164(5) -0.0071(4) 0.0009(4) -0.0037(4)
C3 0.0197(5) 0.0265(6) 0.0168(5) -0.0094(4) 0.0026(4) -0.0011(4)
C4 0.0264(6) 0.0223(5) 0.0170(5) -0.0105(4) -0.0027(4) 0.0009(4)
C5 0.0247(6) 0.0201(5) 0.0191(5) -0.0090(4) -0.0011(4) -0.0061(4)
C6 0.0177(5) 0.0182(5) 0.0160(5) -0.0065(4) 0.0008(4) -0.0048(4)
C7 0.0109(4) 0.0151(4) 0.0128(4) -0.0049(3) 0.0004(3) -0.0027(3)
C8 0.0156(5) 0.0160(5) 0.0168(5) -0.0068(4) 0.0010(4) -0.0020(4)
C9 0.0169(5) 0.0165(5) 0.0194(5) -0.0029(4) -0.0004(4) 0.0007(4)
C10 0.0180(5) 0.0233(5) 0.0144(5) -0.0022(4) -0.0023(4) -0.0038(4)
C11 0.0247(6) 0.0221(5) 0.0145(5) -0.0072(4) -0.0013(4) -0.0054(4)
C12 0.0196(5) 0.0160(5) 0.0155(5) -0.0067(4) -0.0005(4) -0.0013(4)
C13 0.0115(5) 0.0166(5) 0.0205(5) -0.0101(4) 0.0006(4) -0.0018(4)
C14 0.0163(5) 0.0215(5) 0.0224(5) -0.0095(4) 0.0031(4) -0.0056(4)
C15 0.0190(6) 0.0303(6) 0.0332(6) -0.0172(5) 0.0093(5) -0.0101(5)
C16 0.0121(5) 0.0309(6) 0.0493(8) -0.0268(6) 0.0040(5) -0.0044(5)
C17 0.0152(5) 0.0290(6) 0.0398(7) -0.0182(6) -0.0082(5) 0.0019(5)
C18 0.0166(5) 0.0255(6) 0.0238(5) -0.0110(5) -0.0034(4) 0.0004(4)
C19 0.0180(5) 0.0157(5) 0.0164(5) -0.0036(4) -0.0025(4) -0.0055(4)
C20 0.0217(6) 0.0181(5) 0.0195(5) -0.0013(4) -0.0041(4) -0.0036(4)
C21 0.0283(6) 0.0207(6) 0.0220(5) -0.0005(4) -0.0001(5) -0.0086(5)

loop_
_atom_site_label
_atom_site_type_symbol
_atom_site_thermal_displace_type
_atom_site_fract_x
_atom_site_fract_y
_atom_site_fract_z
_atom_site_occupancy
_atom_site_U_iso_or_equiv
_atom_site_calc_flag
_atom_site_refinement_flags
P1 P Uani 0.60308(3) 0.33855(3) 0.32527(3) 1.000 0.0125(1) d .
C1 C Uani 0.63776(12) 0.22528(12) 0.22360(10) 1.000 0.0140(3) d .
C2 C Uani 0.76883(13) 0.24209(13) 0.13603(11) 1.000 0.0174(3) d .
C3 C Uani 0.80141(14) 0.15498(14) 0.05895(12) 1.000 0.0212(3) d .
C4 C Uani 0.70464(15) 0.04929(14) 0.06987(12) 1.000 0.0214(3) d .
C5 C Uani 0.57529(14) 0.03081(14) 0.15758(12) 1.000 0.0205(3) d .
C6 C Uani 0.54123(13) 0.11880(13) 0.23372(11) 1.000 0.0172(3) d .
C7 C Uani 0.69328(12) 0.22953(12) 0.48485(10) 1.000 0.0131(2) d .
C8 C Uani 0.77592(13) 0.08490(12) 0.51273(11) 1.000 0.0162(3) d .
C9 C Uani 0.85296(13) 0.00765(13) 0.63303(11) 1.000 0.0194(3) d .
C10 C Uani 0.84759(13) 0.07415(14) 0.72554(11) 1.000 0.0200(3) d .
C11 C Uani 0.76383(14) 0.21721(14) 0.69936(11) 1.000 0.0201(3) d .
C12 C Uani 0.68647(13) 0.29457(13) 0.57990(11) 1.000 0.0170(3) d .
C13 C Uani 0.39450(12) 0.33846(12) 0.36566(11) 1.000 0.0154(3) d .
C14 C Uani 0.33221(13) 0.27528(14) 0.49752(12) 1.000 0.0197(3) d .
C15 C Uani 0.17243(15) 0.29189(16) 0.52307(14) 1.000 0.0260(3) d .
C16 C Uani 0.07427(14) 0.36961(16) 0.41778(15) 1.000 0.0274(4) d .
C17 C Uani 0.13450(14) 0.43168(15) 0.28593(15) 1.000 0.0265(3) d .
C18 C Uani 0.29363(14) 0.41709(14) 0.25993(13) 1.000 0.0217(3) d .
C19 C Uani 0.67896(13) 0.50272(12) 0.24993(11) 1.000 0.0171(3) d .
C20 C Uani 0.64424(14) 0.61581(14) 0.10769(12) 1.000 0.0214(3) d .
C21 C Uani 0.78931(16) 0.67846(15) 0.02702(13) 1.000 0.0257(3) d .
H2 H Uiso 0.83579 0.31326 0.12920 1.000 0.0210 c RU
H3 H Uiso 0.88983 0.16763 -0.00122 1.000 0.0250 c RU
H4 H Uiso 0.72712 -0.01025 0.01725 1.000 0.0260 c RU
H5 H Uiso 0.50992 -0.04211 0.16558 1.000 0.0250 c RU
H6 H Uiso 0.45198 0.10656 0.29291 1.000 0.0210 c RU
H8 H Uiso 0.77958 0.03914 0.44951 1.000 0.0190 c RU
H9 H Uiso 0.90917 -0.09058 0.65168 1.000 0.0230 c RU
H10 H Uiso 0.90124 0.02190 0.80700 1.000 0.0240 c RU
H11 H Uiso 0.75958 0.26201 0.76335 1.000 0.0240 c RU
H12 H Uiso 0.62875 0.39190 0.56260 1.000 0.0200 c RU
H14 H Uiso 0.39889 0.22060 0.57041 1.000 0.0240 c RU
H15 H Uiso 0.13115 0.24951 0.61328 1.000 0.0310 c RU
H16 H Uiso -0.03431 0.38059 0.43554 1.000 0.0330 c RU
H17 H Uiso 0.06700 0.48420 0.21333 1.000 0.0320 c RU
H18 H Uiso 0.33417 0.46091 0.16958 1.000 0.0260 c RU
H19 H Uiso 0.74744 0.52602 0.29918 1.000 0.0200 c RU
H20A H Uiso 0.56839 0.70152 0.11172 1.000 0.0260 c RU
H20B H Uiso 0.59701 0.56545 0.06049 1.000 0.0260 c RU
H21A H Uiso 0.86139 0.59506 0.01660 1.000 0.0390 c RU
H21B H Uiso 0.83871 0.72493 0.07516 1.000 0.0390 c RU
H21C H Uiso 0.76084 0.75554 -0.06244 1.000 0.0390 c RU

loop_
_atom_type_symbol
_atom_type_description
_atom_type_scat_dispersion_real
_atom_type_scat_dispersion_imag
_atom_type_scat_source
C C 0.0033 0.0016 ' International Tables Vol C Tables 4.2.6.8 and 6.1.1.4'
H H 0.0000 0.0000 ' International Tables Vol C Tables 4.2.6.8 and 6.1.1.4'
P P 0.1023 0.0942 ' International Tables Vol C Tables 4.2.6.8 and 6.1.1.4'

loop_
_geom_angle_atom_site_label_1
_geom_angle_atom_site_label_2
_geom_angle_atom_site_label_3
_geom_angle
_geom_angle_publ_flag
C1 P1 C7 108.23(5) yes
C1 P1 C13 101.95(5) yes
C1 P1 C19 111.70(5) yes
C7 P1 C13 105.08(5) yes
C7 P1 C19 108.39(6) yes
C13 P1 C19 120.74(6) yes
P1 C1 C2 118.45(9) yes
P1 C1 C6 122.27(8) yes
C2 C1 C6 119.24(11) no
C1 C2 C3 120.22(11) no
C2 C3 C4 120.07(11) no
C3 C4 C5 120.05(12) no
C4 C5 C6 120.12(12) no
C1 C6 C5 120.30(11) no
P1 C7 C8 121.42(8) yes
P1 C7 C12 119.13(9) yes
C8 C7 C12 119.37(10) no
C7 C8 C9 120.17(11) no
C8 C9 C10 120.01(12) no
C9 C10 C11 120.17(11) no
C10 C11 C12 120.10(12) no
C7 C12 C11 120.17(12) no
P1 C13 C14 123.11(8) yes
P1 C13 C18 118.03(9) yes
C14 C13 C18 118.63(10) no
C13 C14 C15 120.45(11) no
C14 C15 C16 120.30(12) no
C15 C16 C17 119.89(12) no
C16 C17 C18 120.10(13) no
C13 C18 C17 120.62(12) no
P1 C19 C20 123.44(9) yes
C19 C20 C21 112.15(10) no
C1 C2 H2 120.00 no
C3 C2 H2 120.00 no
C2 C3 H3 120.00 no
C4 C3 H3 120.00 no
C3 C4 H4 120.00 no
C5 C4 H4 120.00 no
C4 C5 H5 120.00 no
C6 C5 H5 120.00 no
C1 C6 H6 120.00 no
C5 C6 H6 120.00 no
C7 C8 H8 120.00 no
C9 C8 H8 120.00 no
C8 C9 H9 120.00 no
C10 C9 H9 120.00 no
C9 C10 H10 120.00 no
C11 C10 H10 120.00 no
C10 C11 H11 120.00 no
C12 C11 H11 120.00 no
C7 C12 H12 120.00 no
C11 C12 H12 120.00 no
C13 C14 H14 120.00 no
C15 C14 H14 120.00 no
C14 C15 H15 120.00 no
C16 C15 H15 120.00 no
C15 C16 H16 120.00 no
C17 C16 H16 120.00 no
C16 C17 H17 120.00 no
C18 C17 H17 120.00 no
C13 C18 H18 120.00 no
C17 C18 H18 120.00 no
P1 C19 H19 118.00 no
C20 C19 H19 118.00 no
C19 C20 H20A 109.00 no
C19 C20 H20B 109.00 no
C21 C20 H20A 109.00 no
C21 C20 H20B 109.00 no
H20A C20 H20B 108.00 no
C20 C21 H21A 109.00 no
C20 C21 H21B 109.00 no
C20 C21 H21C 109.00 no
H21A C21 H21B 109.00 no
H21A C21 H21C 109.00 no
H21B C21 H21C 109.00 no

loop_
_geom_bond_atom_site_label_1
_geom_bond_atom_site_label_2
_geom_bond_distance
_geom_bond_publ_flag
P1 C1 1.8192(12) yes
P1 C7 1.8054(11) yes
P1 C13 1.8373(11) yes
P1 C19 1.6738(12) yes
C1 C2 1.3991(16) no
C1 C6 1.3986(17) no
C2 C3 1.3906(19) no
C3 C4 1.3916(19) no
C4 C5 1.3880(18) no
C5 C6 1.3898(19) no
C7 C8 1.3977(17) no
C7 C12 1.3999(17) no
C8 C9 1.3935(16) no
C9 C10 1.3868(18) no
C10 C11 1.392(2) no
C11 C12 1.3880(16) no
C13 C14 1.3954(16) no
C13 C18 1.3998(17) no
C14 C15 1.3972(18) no
C15 C16 1.381(2) no
C16 C17 1.388(2) no
C17 C18 1.3918(18) no
C19 C20 1.5110(17) no
C20 C21 1.5285(19) no
C2 H2 0.9500 no
C3 H3 0.9500 no
C4 H4 0.9500 no
C5 H5 0.9500 no
C6 H6 0.9500 no
C8 H8 0.9500 no
C9 H9 0.9500 no
C10 H10 0.9500 no
C11 H11 0.9500 no
C12 H12 0.9500 no
C14 H14 0.9500 no
C15 H15 0.9500 no
C16 H16 0.9500 no
C17 H17 0.9500 no
C18 H18 0.9500 no
C19 H19 0.9500 no
C20 H20A 0.9900 no
C20 H20B 0.9900 no
C21 H21A 0.9800 no
C21 H21B 0.9800 no
C21 H21C 0.9800 no

loop_
_geom_torsion_atom_site_label_1
_geom_torsion_atom_site_label_2
_geom_torsion_atom_site_label_3
_geom_torsion_atom_site_label_4
_geom_torsion
_geom_torsion_publ_flag
C7 P1 C1 C2 -91.30(10) no
C7 P1 C1 C6 86.38(10) no
C13 P1 C1 C2 158.23(9) no
C13 P1 C1 C6 -24.09(11) no
C19 P1 C1 C2 27.94(11) no
C19 P1 C1 C6 -154.38(9) no
C1 P1 C7 C8 1.32(11) no
C1 P1 C7 C12 178.18(9) no
C13 P1 C7 C8 109.66(10) no
C13 P1 C7 C12 -73.48(10) no
C19 P1 C7 C8 -120.00(10) no
C19 P1 C7 C12 56.87(10) no
C1 P1 C13 C14 117.83(11) no
C1 P1 C13 C18 -67.83(11) no
C7 P1 C13 C14 4.99(13) no
C7 P1 C13 C18 179.33(10) no
C19 P1 C13 C14 -117.72(11) no
C19 P1 C13 C18 56.63(12) no
C1 P1 C19 C20 54.00(12) no
C7 P1 C19 C20 173.15(10) no
C13 P1 C19 C20 -65.74(12) no
P1 C1 C2 C3 178.49(9) no
C6 C1 C2 C3 0.73(17) no
P1 C1 C6 C5 -177.67(9) no
C2 C1 C6 C5 -0.02(18) no
C1 C2 C3 C4 -0.78(18) no
C2 C3 C4 C5 0.10(19) no
C3 C4 C5 C6 0.63(19) no
C4 C5 C6 C1 -0.68(18) no
P1 C7 C8 C9 175.72(9) no
C12 C7 C8 C9 -1.14(17) no
P1 C7 C12 C11 -175.61(9) no
C8 C7 C12 C11 1.32(17) no
C7 C8 C9 C10 0.09(17) no
C8 C9 C10 C11 0.79(18) no
C9 C10 C11 C12 -0.60(18) no
C10 C11 C12 C7 -0.46(18) no
P1 C13 C14 C15 173.65(11) no
C18 C13 C14 C15 -0.7(2) no
P1 C13 C18 C17 -174.69(11) no
C14 C13 C18 C17 -0.1(2) no
C13 C14 C15 C16 0.8(2) no
C14 C15 C16 C17 -0.1(2) no
C15 C16 C17 C18 -0.7(2) no
C16 C17 C18 C13 0.8(2) no
P1 C19 C20 C21 -136.94(11) no
